data_2311840
loop_
_publ_author_name
'Insuasty, Henry'
'Insuasty, Braulio'
'Castro, Edison'
'Cobo, Justo'
'Glidewell, Christopher'

_publ_section_title
;
 2-Ethylsulfanyl-7-(furan-2-yl)-4-(thiophen-2-yl)pyrazolo[1,5-a][1,3,5]triazine:
 \p-stacked chains of hydrogen-bonded R2(2)(10) dimers.
;
_journal_coeditor_code SK3556
_journal_issue 'Pt 9'
_journal_name_full 'Acta crystallographica. Section C, Structural chemistry'
_journal_page_first 908
_journal_page_last 911
_journal_paper_doi 10.1107/S2053229614018877
_journal_volume 70
_journal_year 2014
_chemical_formula_iupac 'C15 H12 N4 O S2'
_chemical_formula_moiety 'C15 H12 N4 O S2'
_chemical_formula_sum 'C15 H12 N4 O S2'
_chemical_formula_weight 328.41
_chemical_name_systematic 2-Ethylsulfanyl-7-(furan-2-yl)-4-(thiophen-2-yl)pyrazolo[1,5-<i>a</i>][1,3,5]triazine
_space_group_crystal_system triclinic
_space_group_IT_number 2
_space_group_name_Hall '-P 1'
_space_group_name_H-M_alt 'P -1'
_atom_sites_solution_hydrogens geom
_audit_creation_method SHELXL-2014
_cell_angle_alpha 83.338(6)
_cell_angle_beta 73.354(5)
_cell_angle_gamma 86.406(6)
_cell_formula_units_Z 2
_cell_length_a 7.4999(4)
_cell_length_b 8.8965(5)
_cell_length_c 11.2806(9)
_cell_measurement_reflns_used 3294
_cell_measurement_temperature 120(2)
_cell_measurement_theta_max 27.50
_cell_measurement_theta_min 2.83
_cell_volume 715.92(8)
_computing_cell_refinement 'DIRAX/LSQ (Duisenberg <i>et al.</i>, 2000)'
_computing_data_collection 'COLLECT (Hooft, 1999)'
_computing_data_reduction 'EVALCCD (Duisenberg <i>et al.</i>, 2003)'
_computing_molecular_graphics 'PLATON (Spek, 2009)'
_computing_publication_material 'SHELXL2014 (Sheldrick, 2014) and PLATON (Spek, 2009)'
_computing_structure_refinement 'SHELXL2014 (Sheldrick, 2014)'
_computing_structure_solution 'SHELXS97 (Sheldrick, 2008)'
_diffrn_ambient_temperature 120(2)
_diffrn_detector_area_resol_mean 9.091
_diffrn_measured_fraction_theta_full 0.998
_diffrn_measured_fraction_theta_max 0.998
_diffrn_measurement_device_type 'Bruker--Nonius KappaCCD'
_diffrn_measurement_method '\f and \w scans'
_diffrn_radiation_monochromator graphite
_diffrn_radiation_source 'Bruker--Nonius FR591 rotating anode'
_diffrn_radiation_type MoK\a
_diffrn_radiation_wavelength 0.71073
_diffrn_reflns_av_R_equivalents 0.0949
_diffrn_reflns_limit_h_max 9
_diffrn_reflns_limit_h_min -9
_diffrn_reflns_limit_k_max 11
_diffrn_reflns_limit_k_min -11
_diffrn_reflns_limit_l_max 14
_diffrn_reflns_limit_l_min -14
_diffrn_reflns_number 15356
_diffrn_reflns_theta_full 27.500
_diffrn_reflns_theta_max 27.500
_diffrn_reflns_theta_min 3.554
_exptl_absorpt_coefficient_mu 0.379
_exptl_absorpt_correction_T_max 0.7456
_exptl_absorpt_correction_T_min 0.5221
_exptl_absorpt_correction_type multi-scan
_exptl_absorpt_process_details '(SADABS; Sheldrick, 2003)'
_exptl_crystal_colour colourless
_exptl_crystal_density_diffrn 1.523
_exptl_crystal_description block
_exptl_crystal_F_000 340
_exptl_crystal_size_max 0.390
_exptl_crystal_size_mid 0.210
_exptl_crystal_size_min 0.110
_refine_diff_density_max 0.397
_refine_diff_density_min -0.445
_refine_ls_extinction_method none
_refine_ls_goodness_of_fit_ref 1.030
_refine_ls_hydrogen_treatment constr
_refine_ls_matrix_type full
_refine_ls_number_parameters 213
_refine_ls_number_reflns 3289
_refine_ls_number_restraints 10
_refine_ls_restrained_S_all 1.028
_refine_ls_R_factor_all 0.1110
_refine_ls_R_factor_gt 0.0546
_refine_ls_shift/su_max 0.000
_refine_ls_shift/su_mean 0.000
_refine_ls_structure_factor_coef Fsqd
_refine_ls_weighting_details 'w=1/[\s^2^(Fo^2^)+(0.0613P)^2^+0.8572P] where P=(Fo^2^+2Fc^2^)/3'
_refine_ls_weighting_scheme calc
_refine_ls_wR_factor_gt 0.1190
_refine_ls_wR_factor_ref 0.1494
_reflns_number_gt 2068
_reflns_number_total 3289
_reflns_threshold_expression I>2\s(I)
_cod_data_source_file sk3556sup1.cif
_cod_data_source_block I
_cod_database_code 2311840
_shelx_space_group_comment
;
The symmetry employed for this shelxl refinement is uniquely defined
by the following loop, which should always be used as a source of
symmetry information in preference to the above space-group names.
They are only intended as comments.
;
_shelx_estimated_absorpt_t_min 0.866
_shelx_estimated_absorpt_t_max 0.960
_shelxl_version_number 2.014

loop_
_space_group_symop_operation_xyz
'x, y, z'
'-x, -y, -z'

loop_
_atom_site_type_symbol
_atom_site_label
_atom_site_fract_x
_atom_site_fract_y
_atom_site_fract_z
_atom_site_U_iso_or_equiv
_atom_site_adp_type
_atom_site_calc_flag
_atom_site_occupancy
_atom_site_disorder_assembly
_atom_site_disorder_group
N N1 0.3567(4) 0.6622(3) 0.3251(2) 0.0221(6) Uani d 1 . .
C C2 0.2931(4) 0.5363(4) 0.3043(3) 0.0220(7) Uani d 1 . .
N N3 0.2207(4) 0.4175(3) 0.3907(2) 0.0215(6) Uani d 1 . .
C C4 0.2142(4) 0.4281(3) 0.5075(3) 0.0199(6) Uani d 1 . .
N N5 0.2743(4) 0.5560(3) 0.5386(2) 0.0204(6) Uani d 1 . .
N N6 0.2739(4) 0.5888(3) 0.6545(2) 0.0234(6) Uani d 1 . .
C C7 0.3459(4) 0.7271(3) 0.6323(3) 0.0221(7) Uani d 1 . .
C C8 0.3941(4) 0.7845(3) 0.5056(3) 0.0225(7) Uani d 1 . .
H H8 0.4476 0.8790 0.4697 0.027 Uiso calc 1 . .
C C8A 0.3468(5) 0.6740(4) 0.4453(3) 0.0232(7) Uani d 1 . .
S S21 0.30545(13) 0.51970(9) 0.14970(8) 0.0268(2) Uani d 1 . .
C C21 0.2002(5) 0.3394(4) 0.1598(3) 0.0275(8) Uani d 1 . .
H H21A 0.2719 0.2577 0.1949 0.033 Uiso calc 1 . .
H H21B 0.0712 0.3415 0.2151 0.033 Uiso calc 1 . .
C C22 0.1994(6) 0.3094(4) 0.0297(3) 0.0359(9) Uani d 1 . .
H H22A 0.1239 0.3884 -0.0030 0.054 Uiso calc 1 . .
H H22B 0.1465 0.2104 0.0335 0.054 Uiso calc 1 . .
H H22C 0.3272 0.3102 -0.0249 0.054 Uiso calc 1 . .
S S41 0.08077(15) 0.14564(10) 0.54666(8) 0.0251(3) Uani d 0.934(4) A -1
C C42 0.1431(4) 0.3023(3) 0.5997(3) 0.0219(7) Uani d 0.934(4) A -1
C C43 0.1183(9) 0.2814(6) 0.7253(5) 0.0220(9) Uani d 0.934(4) A -1
H H43 0.1487 0.3546 0.7708 0.026 Uiso calc 0.934(4) A -1
C C44 0.0425(17) 0.1396(8) 0.7807(4) 0.0262(8) Uani d 0.934(4) A -1
H H44 0.0137 0.1073 0.8672 0.031 Uiso calc 0.934(4) A -1
C C45 0.0162(14) 0.0554(6) 0.6936(5) 0.0289(12) Uani d 0.934(4) A -1
H H45 -0.0329 -0.0432 0.7129 0.035 Uiso calc 0.934(4) A -1
S S51 0.128(4) 0.297(3) 0.7547(9) 0.0220(9) Uani d 0.066(4) A -2
C C52 0.1431(4) 0.3023(3) 0.5997(3) 0.0219(7) Uani d 0.066(4) A -2
C C53 0.064(9) 0.179(4) 0.576(3) 0.0251(3) Uani d 0.066(4) A -2
H H53 0.0486 0.1668 0.4969 0.030 Uiso calc 0.066(4) A -2
C C54 0.01(2) 0.072(9) 0.682(4) 0.0289(12) Uani d 0.066(4) A -2
H H54 -0.0458 -0.0226 0.6811 0.035 Uiso calc 0.066(4) A -2
C C55 0.03(3) 0.123(10) 0.785(4) 0.0262(8) Uani d 0.066(4) A -2
H H55 0.0020 0.0674 0.8646 0.031 Uiso calc 0.066(4) A -2
O O71 0.4518(3) 0.9367(2) 0.7047(2) 0.0272(5) Uani d 1 . .
C C72 0.3638(5) 0.8002(3) 0.7358(3) 0.0218(7) Uani d 1 . .
C C73 0.3124(5) 0.7677(4) 0.8608(3) 0.0252(7) Uani d 1 . .
H H73 0.2502 0.6801 0.9061 0.030 Uiso calc 1 . .
C C74 0.3690(5) 0.8893(4) 0.9119(3) 0.0278(8) Uani d 1 . .
H H74 0.3517 0.8990 0.9975 0.033 Uiso calc 1 . .
C C75 0.4521(5) 0.9883(4) 0.8145(3) 0.0287(8) Uani d 1 . .
H H75 0.5036 1.0808 0.8211 0.034 Uiso calc 1 . .

loop_
_atom_site_aniso_label
_atom_site_aniso_U_11
_atom_site_aniso_U_22
_atom_site_aniso_U_33
_atom_site_aniso_U_12
_atom_site_aniso_U_13
_atom_site_aniso_U_23
N1 0.0263(15) 0.0196(13) 0.0205(14) -0.0038(11) -0.0065(11) -0.0011(11)
C2 0.0189(16) 0.0225(16) 0.0229(16) 0.0000(13) -0.0037(13) -0.0017(12)
N3 0.0226(15) 0.0199(13) 0.0222(14) -0.0007(11) -0.0066(11) -0.0024(11)
C4 0.0159(15) 0.0202(15) 0.0235(16) 0.0001(12) -0.0056(12) -0.0028(12)
N5 0.0233(15) 0.0186(13) 0.0191(13) -0.0028(11) -0.0052(11) -0.0022(10)
N6 0.0265(15) 0.0240(14) 0.0192(14) -0.0030(12) -0.0058(11) -0.0011(11)
C7 0.0201(17) 0.0184(15) 0.0269(17) -0.0018(13) -0.0051(13) -0.0023(13)
C8 0.0239(17) 0.0190(15) 0.0232(16) -0.0002(13) -0.0051(13) -0.0001(12)
C8A 0.0240(18) 0.0220(16) 0.0215(16) -0.0005(13) -0.0041(13) 0.0000(13)
S21 0.0347(5) 0.0250(4) 0.0200(4) -0.0045(4) -0.0057(3) -0.0025(3)
C21 0.0279(19) 0.0293(18) 0.0245(17) -0.0047(15) -0.0049(14) -0.0041(14)
C22 0.040(2) 0.041(2) 0.0263(19) -0.0061(17) -0.0058(16) -0.0085(16)
S41 0.0321(6) 0.0208(5) 0.0231(5) -0.0059(4) -0.0074(4) -0.0031(3)
C42 0.0204(17) 0.0221(16) 0.0225(16) -0.0032(13) -0.0045(13) -0.0024(13)
C43 0.029(2) 0.021(2) 0.018(2) -0.0044(15) -0.008(2) -0.0053(19)
C44 0.030(2) 0.025(2) 0.0218(17) -0.0025(19) -0.0056(15) 0.0022(13)
C45 0.031(2) 0.021(2) 0.033(2) -0.002(2) -0.0081(18) 0.0022(14)
S51 0.029(2) 0.021(2) 0.018(2) -0.0044(15) -0.008(2) -0.0053(19)
C52 0.0204(17) 0.0221(16) 0.0225(16) -0.0032(13) -0.0045(13) -0.0024(13)
C53 0.0321(6) 0.0208(5) 0.0231(5) -0.0059(4) -0.0074(4) -0.0031(3)
C54 0.031(2) 0.021(2) 0.033(2) -0.002(2) -0.0081(18) 0.0022(14)
C55 0.030(2) 0.025(2) 0.0218(17) -0.0025(19) -0.0056(15) 0.0022(13)
O71 0.0328(14) 0.0225(12) 0.0270(12) -0.0081(10) -0.0076(10) -0.0036(9)
C72 0.0244(17) 0.0161(15) 0.0246(16) -0.0012(13) -0.0069(13) -0.0004(12)
C73 0.0266(18) 0.0248(17) 0.0249(17) -0.0058(14) -0.0089(14) 0.0014(13)
C74 0.0301(19) 0.0320(18) 0.0206(16) -0.0015(15) -0.0057(14) -0.0033(14)
C75 0.037(2) 0.0218(17) 0.0321(19) -0.0060(15) -0.0137(16) -0.0094(14)

loop_
_atom_type_symbol
_atom_type_description
_atom_type_scat_dispersion_real
_atom_type_scat_dispersion_imag
_atom_type_scat_source
C C 0.0033 0.0016 'International Tables Vol C Tables 4.2.6.8 and 6.1.1.4'
H H 0.0000 0.0000 'International Tables Vol C Tables 4.2.6.8 and 6.1.1.4'
N N 0.0061 0.0033 'International Tables Vol C Tables 4.2.6.8 and 6.1.1.4'
S S 0.1246 0.1234 'International Tables Vol C Tables 4.2.6.8 and 6.1.1.4'
O O 0.0106 0.0060 'International Tables Vol C Tables 4.2.6.8 and 6.1.1.4'

loop_
_geom_angle_atom_site_label_1
_geom_angle_atom_site_label_2
_geom_angle_atom_site_label_3
_geom_angle
C2 N1 C8A 115.2(3)
N1 C2 N3 127.1(3)
N1 C2 S21 115.6(2)
N3 C2 S21 117.3(2)
C4 N3 C2 117.7(3)
N3 C4 N5 119.6(3)
N3 C4 C42 118.6(3)
N5 C4 C42 121.8(3)
C4 N5 N6 127.9(3)
C4 N5 C8A 119.9(3)
N6 N5 C8A 112.3(3)
C7 N6 N5 103.2(2)
N6 C7 C8 113.7(3)
N6 C7 C72 118.7(3)
C8 C7 C72 127.6(3)
C8A C8 C7 105.1(3)
C8A C8 H8 127.4
C7 C8 H8 127.4
N1 C8A C8 133.6(3)
N1 C8A N5 120.6(3)
C8 C8A N5 105.7(3)
C2 S21 C21 102.51(15)
C22 C21 S21 108.6(2)
C22 C21 H21A 110.0
S21 C21 H21A 110.0
C22 C21 H21B 110.0
S21 C21 H21B 110.0
H21A C21 H21B 108.3
C21 C22 H22A 109.5
C21 C22 H22B 109.5
H22A C22 H22B 109.5
C21 C22 H22C 109.5
H22A C22 H22C 109.5
H22B C22 H22C 109.5
C45 S41 C42 91.32(18)
C43 C42 C4 131.8(3)
C43 C42 S41 111.3(3)
C4 C42 S41 116.9(2)
C42 C43 C44 113.2(4)
C42 C43 H43 123.4
C44 C43 H43 123.4
C45 C44 C43 111.2(4)
C45 C44 H44 124.4
C43 C44 H44 124.4
C44 C45 S41 113.0(3)
C44 C45 H45 123.5
S41 C45 H45 123.5
C54 C53 H53 123.5
C55 C54 C53 111.1(7)
C55 C54 H54 124.4
C53 C54 H54 124.4
C54 C55 S51 112.9(6)
C54 C55 H55 123.6
S51 C55 H55 123.6
C75 O71 C72 106.4(2)
C73 C72 O71 109.7(3)
C73 C72 C7 135.1(3)
O71 C72 C7 115.3(3)
C72 C73 C74 107.1(3)
C72 C73 H73 126.4
C74 C73 H73 126.4
C75 C74 C73 106.3(3)
C75 C74 H74 126.8
C73 C74 H74 126.8
C74 C75 O71 110.5(3)
C74 C75 H75 124.7
O71 C75 H75 124.7

loop_
_geom_bond_atom_site_label_1
_geom_bond_atom_site_label_2
_geom_bond_distance
_geom_bond_publ_flag
N1 C2 1.315(4) y
C2 N3 1.375(4) y
C2 S21 1.743(3) ?
N3 C4 1.319(4) y
C4 N5 1.366(4) y
C4 C42 1.451(4) ?
N5 N6 1.372(4) y
N6 C7 1.342(4) y
C7 C8 1.411(4) y
C7 C72 1.443(4) ?
C8 C8A 1.375(5) y
C8A N1 1.352(4) y
N5 C8A 1.412(4) y
C8 H8 0.9500 ?
S21 C21 1.810(3) ?
C21 C22 1.523(5) ?
C21 H21A 0.9900 ?
C21 H21B 0.9900 ?
C22 H22A 0.9800 ?
C22 H22B 0.9800 ?
C22 H22C 0.9800 ?
S41 C42 1.719(3) y
C42 C43 1.366(6) y
C43 C44 1.418(6) y
C43 H43 0.9500 ?
C44 C45 1.366(5) y
C45 S41 1.705(4) y
C44 H44 0.9500 ?
C45 H45 0.9500 ?
S51 C55 1.706(7) ?
C53 C54 1.419(7) ?
C53 H53 0.9500 ?
C54 C55 1.366(7) ?
C54 H54 0.9500 ?
C55 H55 0.9500 ?
O71 C72 1.379(4) y
C72 C73 1.352(4) y
C73 C74 1.423(5) y
C73 H73 0.9500 ?
C74 C75 1.351(5) y
C75 O71 1.371(4) y
C74 H74 0.9500 ?
C75 H75 0.9500 ?

loop_
_geom_hbond_atom_site_label_D
_geom_hbond_atom_site_label_H
_geom_hbond_atom_site_label_A
_geom_hbond_site_symmetry_A
_geom_hbond_distance_DH
_geom_hbond_distance_HA
_geom_hbond_distance_DA
_geom_hbond_angle_DHA
_geom_hbond_publ_flag
C8 H8 O71 2_676 0.95 2.38 3.246(4) 151 y
C22 H22A Cg1 2_666 0.99 2.73 3.615(4) 148 y

loop_
_geom_torsion_atom_site_label_1
_geom_torsion_atom_site_label_2
_geom_torsion_atom_site_label_3
_geom_torsion_atom_site_label_4
_geom_torsion
_geom_torsion_publ_flag
C8A N1 C2 N3 -0.6(5) ?
C8A N1 C2 S21 -179.9(2) ?
N1 C2 N3 C4 -0.5(5) ?
S21 C2 N3 C4 178.8(2) ?
C2 N3 C4 N5 1.6(4) ?
C2 N3 C4 C42 -178.3(3) ?
N3 C4 N5 N6 178.2(3) ?
C42 C4 N5 N6 -1.9(5) ?
N3 C4 N5 C8A -1.5(4) ?
C42 C4 N5 C8A 178.4(3) ?
C4 N5 N6 C7 -179.7(3) ?
C8A N5 N6 C7 0.1(3) ?
N5 N6 C7 C8 -0.4(3) ?
N5 N6 C7 C72 178.9(3) ?
N6 C7 C8 C8A 0.5(4) ?
C72 C7 C8 C8A -178.7(3) ?
C2 N1 C8A C8 -178.9(4) ?
C2 N1 C8A N5 0.7(4) ?
C7 C8 C8A N1 179.2(3) ?
C7 C8 C8A N5 -0.4(3) ?
C4 N5 C8A N1 0.3(4) ?
N6 N5 C8A N1 -179.4(3) ?
C4 N5 C8A C8 -180.0(3) ?
N6 N5 C8A C8 0.2(4) ?
N1 C2 S21 C21 -178.1(2) y
N3 C2 S21 C21 2.5(3) ?
C2 S21 C21 C22 179.5(3) y
N3 C4 C42 C43 -179.3(5) ?
N5 C4 C42 C43 0.9(7) ?
N3 C4 C42 S41 2.3(4) y
N5 C4 C42 S41 -177.6(2) ?
C45 S41 C42 C43 1.5(5) ?
C45 S41 C42 C4 -179.8(4) ?
C4 C42 C43 C44 179.6(7) ?
S41 C42 C43 C44 -1.9(8) ?
C42 C43 C44 C45 1.4(12) ?
C43 C44 C45 S41 -0.3(13) ?
C42 S41 C45 C44 -0.7(8) ?
C53 C54 C55 S51 0(19) ?
C75 O71 C72 C73 -0.5(4) ?
C75 O71 C72 C7 179.0(3) ?
N6 C7 C72 C73 -5.4(6) ?
C8 C7 C72 C73 173.8(4) ?
N6 C7 C72 O71 175.3(3) ?
C8 C7 C72 O71 -5.5(5) y
O71 C72 C73 C74 0.4(4) ?
C7 C72 C73 C74 -178.9(4) ?
C72 C73 C74 C75 -0.2(4) ?
C73 C74 C75 O71 -0.1(4) ?
C72 O71 C75 C74 0.3(4) ?
